data_2235304
loop_
_publ_author_name
'Najafi, Ezzatollah'
'Amini, Mostafa M.'
'Ng, Seik Weng'

_publ_section_title
;
 2-[(Propan-2-yloxy)carbonyl]quinolin-1-ium
 tetrachlorido(quinoline-2-carboxylato-\k^2^<i>N</i>,<i>O</i>)stannate(IV)
;
_journal_coeditor_code XU5530
_journal_issue 6
_journal_name_full 'Acta Crystallographica Section E'
_journal_page_first m732
_journal_paper_doi 10.1107/S1600536812019496
_journal_volume 68
_journal_year 2012
_chemical_formula_iupac '(C13 H14 N O2) [Sn (C10 H6 N O2) Cl4]'
_chemical_formula_moiety 'C13 H14 N O2 +, C10 H6 Cl4 N O2 Sn -'
_chemical_formula_sum 'C23 H20 Cl4 N2 O4 Sn'
_chemical_formula_weight 648.90
_chemical_name_systematic
;
2-[(Propan-2-yloxy)carbonyl]quinolin-1-ium
tetrachlorido(quinoline-2-carboxylato-\k^2^<i>N</i>,<i>O</i>)stannate(IV)
;
_space_group_IT_number 14
_symmetry_cell_setting monoclinic
_symmetry_space_group_name_Hall '-P 2ybc'
_symmetry_space_group_name_H-M 'P 1 21/c 1'
_atom_sites_solution_hydrogens geom
_atom_sites_solution_primary direct
_atom_sites_solution_secondary difmap
_audit_creation_method SHELXL-97
_cell_angle_alpha 90.00
_cell_angle_beta 95.156(3)
_cell_angle_gamma 90.00
_cell_formula_units_Z 4
_cell_length_a 7.1932(2)
_cell_length_b 17.8616(4)
_cell_length_c 19.1963(5)
_cell_measurement_reflns_used 8443
_cell_measurement_temperature 100(2)
_cell_measurement_theta_max 27.4994
_cell_measurement_theta_min 2.2759
_cell_volume 2456.40(11)
_computing_cell_refinement 'CrysAlis PRO (Agilent, 2012)'
_computing_data_collection 'CrysAlis PRO (Agilent, 2012)'
_computing_data_reduction 'CrysAlis PRO (Agilent, 2012)'
_computing_molecular_graphics 'X-SEED (Barbour, 2001)'
_computing_publication_material 'publCIF (Westrip, 2010)'
_computing_structure_refinement 'SHELXL97 (Sheldrick, 2008)'
_computing_structure_solution 'SHELXS97 (Sheldrick, 2008)'
_diffrn_ambient_temperature 100(2)
_diffrn_detector_area_resol_mean 10.4041
_diffrn_measured_fraction_theta_full 0.999
_diffrn_measured_fraction_theta_max 0.999
_diffrn_measurement_device_type 'Agilent SuperNova Dual diffractometer with an Atlas detector'
_diffrn_measurement_method '\w scan'
_diffrn_radiation_monochromator Mirror
_diffrn_radiation_source 'SuperNova (Mo) X-ray Source'
_diffrn_radiation_type MoK\a
_diffrn_radiation_wavelength 0.71073
_diffrn_reflns_av_R_equivalents 0.0321
_diffrn_reflns_av_sigmaI/netI 0.0384
_diffrn_reflns_limit_h_max 8
_diffrn_reflns_limit_h_min -9
_diffrn_reflns_limit_k_max 22
_diffrn_reflns_limit_k_min -23
_diffrn_reflns_limit_l_max 14
_diffrn_reflns_limit_l_min -24
_diffrn_reflns_number 16873
_diffrn_reflns_theta_full 27.56
_diffrn_reflns_theta_max 27.56
_diffrn_reflns_theta_min 2.28
_diffrn_standards_decay_% 0
_diffrn_standards_interval_count 0
_diffrn_standards_interval_time 0
_diffrn_standards_number 0
_exptl_absorpt_coefficient_mu 1.509
_exptl_absorpt_correction_T_max 0.7523
_exptl_absorpt_correction_T_min 0.5835
_exptl_absorpt_correction_type multi-scan
_exptl_absorpt_process_details '(CrysAlis PRO; Agilent, 2012)'
_exptl_crystal_colour 'light yellow'
_exptl_crystal_density_diffrn 1.755
_exptl_crystal_density_method 'not measured'
_exptl_crystal_description prism
_exptl_crystal_F_000 1288
_exptl_crystal_size_max 0.40
_exptl_crystal_size_mid 0.40
_exptl_crystal_size_min 0.20
_refine_diff_density_max 0.446
_refine_diff_density_min -0.588
_refine_ls_extinction_method none
_refine_ls_goodness_of_fit_ref 1.003
_refine_ls_hydrogen_treatment mixed
_refine_ls_matrix_type full
_refine_ls_number_parameters 311
_refine_ls_number_reflns 5665
_refine_ls_number_restraints 1
_refine_ls_restrained_S_all 1.003
_refine_ls_R_factor_all 0.0347
_refine_ls_R_factor_gt 0.0265
_refine_ls_shift/su_max 0.002
_refine_ls_shift/su_mean 0.000
_refine_ls_structure_factor_coef Fsqd
_refine_ls_weighting_details 'calc w=1/[\s^2^(Fo^2^)+(0.0278P)^2^+0.7987P] where P=(Fo^2^+2Fc^2^)/3'
_refine_ls_weighting_scheme calc
_refine_ls_wR_factor_gt 0.0572
_refine_ls_wR_factor_ref 0.0622
_reflns_number_gt 4896
_reflns_number_total 5665
_reflns_threshold_expression I>2\s(I)
_cod_data_source_file xu5530.cif
_cod_data_source_block I
_cod_original_sg_symbol_H-M 'P 21/c'
_cod_database_code 2235304
_cod_database_fobs_code 2235304

loop_
_symmetry_equiv_pos_as_xyz
'x, y, z'
'-x, y+1/2, -z+1/2'
'-x, -y, -z'
'x, -y-1/2, z-1/2'

loop_
_atom_site_type_symbol
_atom_site_label
_atom_site_fract_x
_atom_site_fract_y
_atom_site_fract_z
_atom_site_U_iso_or_equiv
_atom_site_adp_type
_atom_site_calc_flag
_atom_site_refinement_flags
_atom_site_occupancy
_atom_site_symmetry_multiplicity
Sn Sn1 0.53403(2) 0.617340(8) 0.681802(8) 0.01204(5) Uani d . 1 1
Cl Cl1 0.74011(8) 0.54275(3) 0.75709(3) 0.01880(13) Uani d . 1 1
Cl Cl2 0.55407(8) 0.54164(3) 0.58147(3) 0.01864(13) Uani d . 1 1
Cl Cl3 0.26300(8) 0.55748(3) 0.71743(3) 0.01923(13) Uani d . 1 1
Cl Cl4 0.78982(8) 0.69944(3) 0.66038(3) 0.01852(13) Uani d . 1 1
O O1 0.3671(2) 0.68976(8) 0.61805(9) 0.0160(3) Uani d . 1 1
O O2 0.2388(2) 0.80248(9) 0.60590(9) 0.0214(4) Uani d . 1 1
O O3 0.1647(2) 0.96046(9) 0.38812(9) 0.0212(4) Uani d . 1 1
O O4 0.1828(3) 0.92896(9) 0.50283(10) 0.0288(4) Uani d . 1 1
N N1 0.4572(2) 0.71449(10) 0.75561(10) 0.0123(4) Uani d . 1 1
N N2 0.0861(3) 0.78646(10) 0.46623(11) 0.0137(4) Uani d D 1 1
H H2 0.128(4) 0.7973(15) 0.5093(7) 0.033(8) Uiso d D 1 1
C C1 0.3248(3) 0.75441(12) 0.64113(13) 0.0152(5) Uani d . 1 1
C C2 0.3810(3) 0.77079(12) 0.71758(12) 0.0137(5) Uani d . 1 1
C C3 0.3490(3) 0.84213(12) 0.74524(13) 0.0175(5) Uani d . 1 1
H H3 0.2964 0.8810 0.7160 0.021 Uiso calc R 1 1
C C4 0.3946(3) 0.85458(13) 0.81454(13) 0.0169(5) Uani d . 1 1
H H4 0.3792 0.9030 0.8336 0.020 Uiso calc R 1 1
C C5 0.4647(3) 0.79574(12) 0.85798(13) 0.0139(5) Uani d . 1 1
C C6 0.5036(3) 0.80425(13) 0.93158(13) 0.0179(5) Uani d . 1 1
H H6 0.4848 0.8514 0.9528 0.021 Uiso calc R 1 1
C C7 0.5676(3) 0.74510(14) 0.97183(13) 0.0195(5) Uani d . 1 1
H H7 0.5947 0.7513 1.0208 0.023 Uiso calc R 1 1
C C8 0.5937(3) 0.67457(14) 0.94067(13) 0.0178(5) Uani d . 1 1
H H8 0.6365 0.6336 0.9693 0.021 Uiso calc R 1 1
C C9 0.5583(3) 0.66412(13) 0.86986(13) 0.0153(5) Uani d . 1 1
H H9 0.5762 0.6163 0.8499 0.018 Uiso calc R 1 1
C C10 0.4955(3) 0.72447(12) 0.82692(12) 0.0121(5) Uani d . 1 1
C C11 0.1536(3) 0.91484(13) 0.44172(13) 0.0153(5) Uani d . 1 1
C C12 0.0940(3) 0.83797(12) 0.41617(13) 0.0137(5) Uani d . 1 1
C C13 0.0433(3) 0.82038(13) 0.34648(13) 0.0151(5) Uani d . 1 1
H H13 0.0506 0.8570 0.3110 0.018 Uiso calc R 1 1
C C14 -0.0177(3) 0.74902(13) 0.32982(13) 0.0168(5) Uani d . 1 1
H H14 -0.0518 0.7363 0.2823 0.020 Uiso calc R 1 1
C C15 -0.0301(3) 0.69484(12) 0.38213(13) 0.0148(5) Uani d . 1 1
C C16 -0.0970(3) 0.62128(12) 0.36872(14) 0.0184(5) Uani d . 1 1
H H16 -0.1302 0.6056 0.3220 0.022 Uiso calc R 1 1
C C17 -0.1139(3) 0.57292(13) 0.42255(14) 0.0196(5) Uani d . 1 1
H H17 -0.1621 0.5241 0.4132 0.023 Uiso calc R 1 1
C C18 -0.0606(3) 0.59455(13) 0.49189(14) 0.0178(5) Uani d . 1 1
H H18 -0.0744 0.5600 0.5287 0.021 Uiso calc R 1 1
C C19 0.0103(3) 0.66398(12) 0.50750(13) 0.0160(5) Uani d . 1 1
H H19 0.0496 0.6774 0.5544 0.019 Uiso calc R 1 1
C C20 0.0238(3) 0.71517(12) 0.45259(12) 0.0131(5) Uani d . 1 1
C C21 0.2217(3) 1.03864(12) 0.40355(14) 0.0209(5) Uani d . 1 1
H H21A 0.1958 1.0519 0.4524 0.025 Uiso calc R 1 1
C C22 0.4265(4) 1.04469(15) 0.39607(17) 0.0311(7) Uani d . 1 1
H H22A 0.4679 1.0962 0.4061 0.047 Uiso calc R 1 1
H H22B 0.4509 1.0315 0.3482 0.047 Uiso calc R 1 1
H H22C 0.4948 1.0104 0.4290 0.047 Uiso calc R 1 1
C C23 0.1016(4) 1.08525(15) 0.35205(17) 0.0370(7) Uani d . 1 1
H H23A 0.1312 1.1383 0.3597 0.056 Uiso calc R 1 1
H H23B -0.0302 1.0766 0.3586 0.056 Uiso calc R 1 1
H H23C 0.1257 1.0712 0.3043 0.056 Uiso calc R 1 1

loop_
_atom_site_aniso_label
_atom_site_aniso_U_11
_atom_site_aniso_U_22
_atom_site_aniso_U_33
_atom_site_aniso_U_12
_atom_site_aniso_U_13
_atom_site_aniso_U_23
Sn1 0.01605(9) 0.01020(8) 0.00981(9) -0.00155(6) 0.00086(6) -0.00091(6)
Cl1 0.0217(3) 0.0154(3) 0.0188(3) 0.0028(2) -0.0009(2) 0.0007(2)
Cl2 0.0258(3) 0.0169(3) 0.0137(3) -0.0036(2) 0.0044(2) -0.0055(2)
Cl3 0.0201(3) 0.0194(3) 0.0188(3) -0.0065(2) 0.0051(2) -0.0038(2)
Cl4 0.0215(3) 0.0189(3) 0.0155(3) -0.0071(2) 0.0042(2) -0.0020(2)
O1 0.0231(8) 0.0126(8) 0.0116(9) 0.0012(7) -0.0017(7) -0.0017(6)
O2 0.0326(9) 0.0148(8) 0.0154(10) 0.0037(7) -0.0051(8) 0.0016(7)
O3 0.0337(10) 0.0132(8) 0.0170(10) -0.0065(7) 0.0033(8) 0.0011(7)
O4 0.0488(12) 0.0205(9) 0.0158(10) -0.0068(8) -0.0051(9) 0.0022(7)
N1 0.0138(9) 0.0121(9) 0.0113(10) -0.0019(8) 0.0025(8) -0.0006(7)
N2 0.0129(9) 0.0162(10) 0.0115(11) 0.0008(8) -0.0014(8) 0.0007(8)
C1 0.0179(11) 0.0149(11) 0.0129(12) -0.0040(9) 0.0026(9) 0.0009(9)
C2 0.0163(11) 0.0125(11) 0.0123(12) -0.0040(9) 0.0009(9) -0.0003(9)
C3 0.0224(12) 0.0117(11) 0.0180(14) 0.0006(10) -0.0005(10) 0.0004(9)
C4 0.0174(11) 0.0123(11) 0.0208(14) -0.0019(10) 0.0004(10) -0.0036(10)
C5 0.0102(10) 0.0169(11) 0.0148(13) -0.0028(9) 0.0015(9) -0.0037(9)
C6 0.0166(11) 0.0219(12) 0.0153(13) -0.0044(10) 0.0023(10) -0.0080(10)
C7 0.0163(11) 0.0322(14) 0.0102(13) -0.0028(10) 0.0012(9) -0.0015(10)
C8 0.0167(11) 0.0258(13) 0.0110(13) 0.0016(10) 0.0018(9) 0.0043(10)
C9 0.0151(11) 0.0157(11) 0.0150(13) -0.0001(9) 0.0020(9) -0.0001(9)
C10 0.0114(10) 0.0132(10) 0.0117(12) -0.0021(9) 0.0008(9) 0.0002(9)
C11 0.0142(11) 0.0161(11) 0.0153(13) 0.0034(9) 0.0002(9) 0.0008(9)
C12 0.0101(10) 0.0144(11) 0.0165(13) 0.0011(9) 0.0000(9) 0.0014(9)
C13 0.0135(11) 0.0175(11) 0.0145(13) 0.0005(9) 0.0024(9) 0.0036(9)
C14 0.0160(11) 0.0210(12) 0.0131(13) 0.0017(10) 0.0000(10) -0.0002(10)
C15 0.0089(10) 0.0175(11) 0.0179(13) 0.0033(9) 0.0005(9) 0.0001(9)
C16 0.0154(11) 0.0185(12) 0.0206(14) 0.0001(9) -0.0025(10) -0.0035(10)
C17 0.0166(11) 0.0142(11) 0.0275(15) -0.0013(10) -0.0007(10) -0.0017(10)
C18 0.0156(11) 0.0165(11) 0.0213(14) 0.0006(9) 0.0021(10) 0.0039(10)
C19 0.0142(11) 0.0186(12) 0.0148(13) 0.0003(9) -0.0008(9) 0.0023(9)
C20 0.0092(10) 0.0152(11) 0.0148(13) 0.0003(9) 0.0011(9) -0.0009(9)
C21 0.0289(13) 0.0123(11) 0.0221(15) -0.0049(10) 0.0050(11) -0.0027(10)
C22 0.0281(14) 0.0243(14) 0.0417(19) -0.0089(12) 0.0078(13) -0.0093(13)
C23 0.0507(18) 0.0193(13) 0.039(2) 0.0085(13) -0.0061(15) -0.0010(12)

loop_
_atom_type_symbol
_atom_type_description
_atom_type_scat_dispersion_real
_atom_type_scat_dispersion_imag
_atom_type_scat_source
C C 0.0033 0.0016 'International Tables Vol C Tables 4.2.6.8 and 6.1.1.4'
H H 0.0000 0.0000 'International Tables Vol C Tables 4.2.6.8 and 6.1.1.4'
N N 0.0061 0.0033 'International Tables Vol C Tables 4.2.6.8 and 6.1.1.4'
O O 0.0106 0.0060 'International Tables Vol C Tables 4.2.6.8 and 6.1.1.4'
Cl Cl 0.1484 0.1585 'International Tables Vol C Tables 4.2.6.8 and 6.1.1.4'
Sn Sn -0.6537 1.4246 'International Tables Vol C Tables 4.2.6.8 and 6.1.1.4'

loop_
_geom_angle_atom_site_label_1
_geom_angle_atom_site_label_2
_geom_angle_atom_site_label_3
_geom_angle
O1 Sn1 N1 74.94(6)
O1 Sn1 Cl2 87.18(5)
N1 Sn1 Cl2 162.12(5)
O1 Sn1 Cl3 90.24(5)
N1 Sn1 Cl3 85.12(5)
Cl2 Sn1 Cl3 95.08(2)
O1 Sn1 Cl1 175.51(4)
N1 Sn1 Cl1 102.45(5)
Cl2 Sn1 Cl1 95.39(2)
Cl3 Sn1 Cl1 93.19(2)
O1 Sn1 Cl4 86.02(5)
N1 Sn1 Cl4 82.98(5)
Cl2 Sn1 Cl4 96.04(2)
Cl3 Sn1 Cl4 168.08(2)
Cl1 Sn1 Cl4 90.05(2)
C1 O1 Sn1 119.85(15)
C11 O3 C21 117.52(19)
C2 N1 C10 118.74(19)
C2 N1 Sn1 109.66(15)
C10 N1 Sn1 131.19(14)
C12 N2 C20 122.6(2)
C12 N2 H2 119.5(19)
C20 N2 H2 117.9(19)
O2 C1 O1 124.3(2)
O2 C1 C2 118.5(2)
O1 C1 C2 117.20(19)
N1 C2 C3 123.4(2)
N1 C2 C1 116.50(19)
C3 C2 C1 120.1(2)
C4 C3 C2 118.9(2)
C4 C3 H3 120.5
C2 C3 H3 120.5
C3 C4 C5 120.0(2)
C3 C4 H4 120.0
C5 C4 H4 120.0
C4 C5 C6 122.4(2)
C4 C5 C10 118.6(2)
C6 C5 C10 119.0(2)
C7 C6 C5 120.4(2)
C7 C6 H6 119.8
C5 C6 H6 119.8
C6 C7 C8 120.1(2)
C6 C7 H7 120.0
C8 C7 H7 120.0
C9 C8 C7 121.3(2)
C9 C8 H8 119.3
C7 C8 H8 119.3
C8 C9 C10 119.8(2)
C8 C9 H9 120.1
C10 C9 H9 120.1
N1 C10 C9 120.4(2)
N1 C10 C5 120.2(2)
C9 C10 C5 119.4(2)
O4 C11 O3 127.9(2)
O4 C11 C12 122.0(2)
O3 C11 C12 110.1(2)
N2 C12 C13 120.8(2)
N2 C12 C11 115.0(2)
C13 C12 C11 124.1(2)
C14 C13 C12 118.9(2)
C14 C13 H13 120.5
C12 C13 H13 120.5
C13 C14 C15 120.8(2)
C13 C14 H14 119.6
C15 C14 H14 119.6
C14 C15 C20 118.4(2)
C14 C15 C16 123.6(2)
C20 C15 C16 118.0(2)
C17 C16 C15 120.2(2)
C17 C16 H16 119.9
C15 C16 H16 119.9
C16 C17 C18 120.6(2)
C16 C17 H17 119.7
C18 C17 H17 119.7
C19 C18 C17 121.5(2)
C19 C18 H18 119.2
C17 C18 H18 119.2
C18 C19 C20 118.5(2)
C18 C19 H19 120.8
C20 C19 H19 120.8
N2 C20 C19 120.4(2)
N2 C20 C15 118.5(2)
C19 C20 C15 121.1(2)
O3 C21 C22 107.85(19)
O3 C21 C23 105.0(2)
C22 C21 C23 114.1(2)
O3 C21 H21A 109.9
C22 C21 H21A 109.9
C23 C21 H21A 109.9
C21 C22 H22A 109.5
C21 C22 H22B 109.5
H22A C22 H22B 109.5
C21 C22 H22C 109.5
H22A C22 H22C 109.5
H22B C22 H22C 109.5
C21 C23 H23A 109.5
C21 C23 H23B 109.5
H23A C23 H23B 109.5
C21 C23 H23C 109.5
H23A C23 H23C 109.5
H23B C23 H23C 109.5

loop_
_geom_bond_atom_site_label_1
_geom_bond_atom_site_label_2
_geom_bond_distance
Sn1 O1 2.0851(15)
Sn1 N1 2.3377(19)
Sn1 Cl2 2.3683(6)
Sn1 Cl3 2.3773(6)
Sn1 Cl1 2.3824(6)
Sn1 Cl4 2.4168(6)
O1 C1 1.283(3)
O2 C1 1.225(3)
O3 C11 1.321(3)
O3 C21 1.478(3)
O4 C11 1.200(3)
N1 C2 1.332(3)
N1 C10 1.383(3)
N2 C12 1.335(3)
N2 C20 1.367(3)
N2 H2 0.876(10)
C1 C2 1.515(3)
C2 C3 1.407(3)
C3 C4 1.360(3)
C3 H3 0.9500
C4 C5 1.407(3)
C4 H4 0.9500
C5 C6 1.423(3)
C5 C10 1.431(3)
C6 C7 1.364(3)
C6 H6 0.9500
C7 C8 1.414(3)
C7 H7 0.9500
C8 C9 1.373(3)
C8 H8 0.9500
C9 C10 1.407(3)
C9 H9 0.9500
C11 C12 1.507(3)
C12 C13 1.391(3)
C13 C14 1.376(3)
C13 H13 0.9500
C14 C15 1.403(3)
C14 H14 0.9500
C15 C20 1.420(3)
C15 C16 1.415(3)
C16 C17 1.361(4)
C16 H16 0.9500
C17 C18 1.406(3)
C17 H17 0.9500
C18 C19 1.364(3)
C18 H18 0.9500
C19 C20 1.405(3)
C19 H19 0.9500
C21 C22 1.497(3)
C21 C23 1.504(4)
C21 H21A 1.0000
C22 H22A 0.9800
C22 H22B 0.9800
C22 H22C 0.9800
C23 H23A 0.9800
C23 H23B 0.9800
C23 H23C 0.9800

loop_
_geom_hbond_atom_site_label_D
_geom_hbond_atom_site_label_H
_geom_hbond_atom_site_label_A
_geom_hbond_distance_DH
_geom_hbond_distance_HA
_geom_hbond_distance_DA
_geom_hbond_angle_DHA
N2 H2 O2 0.880(10) 1.950(10) 2.819(3) 169(3)

loop_
_geom_torsion_atom_site_label_1
_geom_torsion_atom_site_label_2
_geom_torsion_atom_site_label_3
_geom_torsion_atom_site_label_4
_geom_torsion
N1 Sn1 O1 C1 10.22(16)
Cl2 Sn1 O1 C1 -169.82(16)
Cl3 Sn1 O1 C1 95.10(16)
Cl4 Sn1 O1 C1 -73.57(16)
O1 Sn1 N1 C2 -11.88(14)
Cl2 Sn1 N1 C2 -12.0(3)
Cl3 Sn1 N1 C2 -103.44(14)
Cl1 Sn1 N1 C2 164.36(13)
Cl4 Sn1 N1 C2 75.87(14)
O1 Sn1 N1 C10 175.81(19)
Cl2 Sn1 N1 C10 175.67(13)
Cl3 Sn1 N1 C10 84.25(18)
Cl1 Sn1 N1 C10 -7.94(19)
Cl4 Sn1 N1 C10 -96.43(18)
Sn1 O1 C1 O2 174.66(17)
Sn1 O1 C1 C2 -7.1(3)
C10 N1 C2 C3 4.6(3)
Sn1 N1 C2 C3 -168.75(18)
C10 N1 C2 C1 -174.27(19)
Sn1 N1 C2 C1 12.3(2)
O2 C1 C2 N1 173.4(2)
O1 C1 C2 N1 -4.9(3)
O2 C1 C2 C3 -5.5(3)
O1 C1 C2 C3 176.1(2)
N1 C2 C3 C4 -1.2(4)
C1 C2 C3 C4 177.7(2)
C2 C3 C4 C5 -2.8(4)
C3 C4 C5 C6 -175.9(2)
C3 C4 C5 C10 3.2(3)
C4 C5 C6 C7 178.6(2)
C10 C5 C6 C7 -0.6(3)
C5 C6 C7 C8 -0.8(3)
C6 C7 C8 C9 0.9(4)
C7 C8 C9 C10 0.3(3)
C2 N1 C10 C9 173.6(2)
Sn1 N1 C10 C9 -14.7(3)
C2 N1 C10 C5 -4.1(3)
Sn1 N1 C10 C5 167.66(15)
C8 C9 C10 N1 -179.2(2)
C8 C9 C10 C5 -1.6(3)
C4 C5 C10 N1 0.2(3)
C6 C5 C10 N1 179.38(19)
C4 C5 C10 C9 -177.4(2)
C6 C5 C10 C9 1.7(3)
C21 O3 C11 O4 0.7(4)
C21 O3 C11 C12 -179.99(18)
C20 N2 C12 C13 -1.9(3)
C20 N2 C12 C11 175.94(19)
O4 C11 C12 N2 -3.4(3)
O3 C11 C12 N2 177.26(19)
O4 C11 C12 C13 174.3(2)
O3 C11 C12 C13 -5.0(3)
N2 C12 C13 C14 0.8(3)
C11 C12 C13 C14 -176.8(2)
C12 C13 C14 C15 0.5(3)
C13 C14 C15 C20 -0.7(3)
C13 C14 C15 C16 178.0(2)
C14 C15 C16 C17 -176.7(2)
C20 C15 C16 C17 2.1(3)
C15 C16 C17 C18 -1.7(4)
C16 C17 C18 C19 -0.4(4)
C17 C18 C19 C20 2.1(3)
C12 N2 C20 C19 -177.1(2)
C12 N2 C20 C15 1.6(3)
C18 C19 C20 N2 177.0(2)
C18 C19 C20 C15 -1.7(3)
C14 C15 C20 N2 -0.3(3)
C16 C15 C20 N2 -179.1(2)
C14 C15 C20 C19 178.4(2)
C16 C15 C20 C19 -0.4(3)
C11 O3 C21 C22 97.2(3)
C11 O3 C21 C23 -140.7(2)
